data_1505882
loop_
_publ_author_name
'Kise, Naoki'
'Hirano, Yuuki'
'Tanaka, Yoshi'

_publ_section_title
;
 Electroreductive intramolecular coupling of aromatic imino esters: is
 four-membered cyclization much more favorable than six-membered
 cyclization?
;
_journal_issue 7
_journal_name_full 'Organic letters'
_journal_page_first 1323
_journal_page_last 1325
_journal_paper_doi 10.1021/ol053144x
_journal_volume 8
_journal_year 2006
_chemical_formula_moiety 'C19 H17 N O4 '
_chemical_formula_sum 'C19 H17 N O4'
_chemical_formula_weight 323.35
_space_group_IT_number 33
_symmetry_cell_setting orthorhombic
_symmetry_Int_Tables_number 33
_symmetry_space_group_name_Hall 'P 2c -2n'
_symmetry_space_group_name_H-M 'P n a 21'
_cell_angle_alpha 90
_cell_angle_beta 90
_cell_angle_gamma 90
_cell_formula_units_Z 4
_cell_length_a 14.582(2)
_cell_length_b 18.285(3)
_cell_length_c 5.944(1)
_cell_measurement_reflns_used 7121
_cell_measurement_temperature 223.1
_cell_measurement_theta_max 27.0
_cell_measurement_theta_min 3.6
_cell_volume 1584.9(4)
_computing_cell_refinement PROCESS-AUTO
_computing_data_collection PROCESS-AUTO
_computing_data_reduction CrystalStructure
_computing_publication_material 'CrystalStructure Ver. 3.5.1'
_computing_structure_refinement CRYSTALS
_computing_structure_solution SIR92
_diffrn_detector_area_resol_mean 10.00
_diffrn_measured_fraction_theta_full 0.9916
_diffrn_measured_fraction_theta_max 0.9934
_diffrn_measurement_device_type 'Rigaku RAXIS-RAPID'
_diffrn_measurement_method \w
_diffrn_radiation_type 'Mo K\a'
_diffrn_radiation_wavelength 0.7107
_diffrn_reflns_av_R_equivalents 0.083
_diffrn_reflns_limit_h_max 18
_diffrn_reflns_limit_h_min -18
_diffrn_reflns_limit_k_max 23
_diffrn_reflns_limit_k_min -21
_diffrn_reflns_limit_l_max 7
_diffrn_reflns_limit_l_min -7
_diffrn_reflns_number 30914
_diffrn_reflns_theta_full 27.50
_diffrn_reflns_theta_max 27.48
_exptl_absorpt_coefficient_mu 0.095
_exptl_absorpt_correction_T_max 0.991
_exptl_absorpt_correction_T_min 0.580
_exptl_absorpt_correction_type multi-scan
_exptl_absorpt_process_details
;
    Higashi, T. (1995). Program for Absorption Correction.
    Rigaku Corporation, Tokyo, Japan.
;
_exptl_crystal_colour colorless
_exptl_crystal_density_diffrn 1.355
_exptl_crystal_density_method 'not measured'
_exptl_crystal_description block
_exptl_crystal_F_000 680.00
_exptl_crystal_size_max 0.20
_exptl_crystal_size_mid 0.20
_exptl_crystal_size_min 0.10
_refine_diff_density_max 0.79
_refine_diff_density_min -0.70
_refine_ls_extinction_coef 21(14)
_refine_ls_extinction_method 'Larson (1970) Crystallographic Computing eq. 22'
_refine_ls_goodness_of_fit_ref 0.997
_refine_ls_hydrogen_treatment refall
_refine_ls_number_parameters 235
_refine_ls_number_reflns 3611
_refine_ls_R_factor_gt 0.0350
_refine_ls_shift/su_max 0.0000
_refine_ls_structure_factor_coef F
_refine_ls_weighting_details 'w = 1/[0.0001Fo^2^ + 0.5400\s(Fo^2^) + 0.1000]'
_refine_ls_weighting_scheme calc
_refine_ls_wR_factor_ref 0.0380
_reflns_number_gt 1728
_reflns_number_total 3869
_reflns_threshold_expression F^2^>2.0\s(F^2^)
_cod_data_source_file ol053144xsi20051228_044158.cif
_cod_data_source_block '_Nk051210_________________'
_cod_original_cell_volume 1584.7(5)
_cod_original_sg_symbol_H-M 'P n a 21   '
_cod_original_formula_sum 'C19 H17 N O4 '
_cod_database_code 1505882

loop_
_symmetry_equiv_pos_as_xyz
x,y,z
-x+1/2,y+1/2,z+1/2
x+1/2,-y+1/2,z
-x,-y,z+1/2

loop_
_atom_site_label
_atom_site_type_symbol
_atom_site_fract_x
_atom_site_fract_y
_atom_site_fract_z
_atom_site_U_iso_or_equiv
_atom_site_adp_type
_atom_site_occupancy
_atom_site_symmetry_multiplicity
_atom_site_calc_flag
O(1) O 0.4790(1) 0.51914(9) 0.3340(3) 0.0485(6) Uani 1.00 1 d
O(2) O 0.7198(1) 0.40442(9) -0.1359(3) 0.0494(6) Uani 1.00 1 d
O(3) O 0.6541(1) 0.30686(9) 0.0291(4) 0.0542(6) Uani 1.00 1 d
O(4) O 0.8176(1) 0.56707(9) 0.1588(3) 0.0474(6) Uani 1.00 1 d
N(1) N 0.7140(1) 0.48302(9) 0.2728(4) 0.0336(6) Uani 1.00 1 d
C(1) C 0.6798(1) 0.4074(1) 0.2606(5) 0.0355(7) Uani 1.00 1 d
C(2) C 0.5801(1) 0.4141(1) 0.3426(5) 0.0424(8) Uani 1.00 1 d
C(3) C 0.5549(1) 0.4931(1) 0.3106(5) 0.0369(8) Uani 1.00 1 d
C(4) C 0.6402(1) 0.5373(1) 0.2593(5) 0.0348(7) Uani 1.00 1 d
C(5) C 0.6874(1) 0.3754(1) 0.0257(5) 0.0369(8) Uani 1.00 1 d
C(6) C 0.6596(2) 0.2659(1) -0.1815(6) 0.072(1) Uani 1.00 1 d
C(7) C 0.6500(1) 0.6015(1) 0.4189(5) 0.0341(8) Uani 1.00 1 d
C(8) C 0.6959(2) 0.5958(1) 0.6216(5) 0.0401(8) Uani 1.00 1 d
C(9) C 0.6998(2) 0.6546(1) 0.7688(5) 0.0463(9) Uani 1.00 1 d
C(10) C 0.6549(2) 0.7189(1) 0.7167(6) 0.057(1) Uani 1.00 1 d
C(11) C 0.6089(2) 0.7252(1) 0.5153(6) 0.065(1) Uani 1.00 1 d
C(12) C 0.6058(2) 0.6668(1) 0.3660(5) 0.0496(9) Uani 1.00 1 d
C(13) C 0.8016(2) 0.5038(1) 0.2189(4) 0.0360(8) Uani 1.00 1 d
C(14) C 0.8781(1) 0.4501(1) 0.2478(5) 0.0331(7) Uani 1.00 1 d
C(15) C 0.8889(2) 0.4113(1) 0.4470(5) 0.0399(8) Uani 1.00 1 d
C(16) C 0.9667(2) 0.3681(1) 0.4783(5) 0.0468(9) Uani 1.00 1 d
C(17) C 1.0312(2) 0.3634(1) 0.3096(6) 0.0497(9) Uani 1.00 1 d
C(18) C 1.0208(2) 0.4018(1) 0.1127(5) 0.0443(9) Uani 1.00 1 d
C(19) C 0.9444(1) 0.4459(1) 0.0807(5) 0.0381(8) Uani 1.00 1 d
H(1) H 0.7138(1) 0.3776(1) 0.3615(5) 0.042(1) Uiso 1.00 1 c
H(2) H 0.5413(1) 0.3842(1) 0.2532(5) 0.051(1) Uiso 1.00 1 c
H(3) H 0.5746(1) 0.4003(1) 0.4961(5) 0.051(1) Uiso 1.00 1 c
H(4) H 0.6360(1) 0.5554(1) 0.1098(5) 0.041(1) Uiso 1.00 1 c
H(5) H 0.7222(2) 0.2597(1) -0.2218(6) 0.087(2) Uiso 1.00 1 c
H(6) H 0.6318(2) 0.2193(1) -0.1629(6) 0.087(2) Uiso 1.00 1 c
H(7) H 0.6287(2) 0.2920(1) -0.2969(6) 0.087(2) Uiso 1.00 1 c
H(8) H 0.7246(2) 0.5509(1) 0.6600(5) 0.048(1) Uiso 1.00 1 c
H(9) H 0.7343(2) 0.6507(1) 0.9038(5) 0.055(1) Uiso 1.00 1 c
H(10) H 0.6550(2) 0.7583(1) 0.8210(6) 0.068(1) Uiso 1.00 1 c
H(11) H 0.5794(2) 0.7699(1) 0.4781(6) 0.078(2) Uiso 1.00 1 c
H(12) H 0.5747(2) 0.6711(1) 0.2261(5) 0.059(1) Uiso 1.00 1 c
H(13) H 0.8432(2) 0.4152(1) 0.5603(5) 0.048(1) Uiso 1.00 1 c
H(14) H 0.9751(2) 0.3421(1) 0.6151(5) 0.056(1) Uiso 1.00 1 c
H(15) H 1.0835(2) 0.3329(1) 0.3270(6) 0.060(1) Uiso 1.00 1 c
H(16) H 1.0672(2) 0.3983(1) 0.0010(5) 0.053(1) Uiso 1.00 1 c
H(17) H 0.9375(1) 0.4727(1) -0.0552(5) 0.046(1) Uiso 1.00 1 c

loop_
_atom_site_aniso_label
_atom_site_aniso_U_11
_atom_site_aniso_U_22
_atom_site_aniso_U_33
_atom_site_aniso_U_12
_atom_site_aniso_U_13
_atom_site_aniso_U_23
O(1) 0.0273(9) 0.074(1) 0.044(1) 0.0046(9) -0.001(1) 0.005(1)
O(2) 0.050(1) 0.052(1) 0.046(1) -0.0073(9) 0.013(1) 0.000(1)
O(3) 0.068(1) 0.0385(9) 0.056(2) -0.013(1) 0.007(1) -0.009(1)
O(4) 0.035(1) 0.042(1) 0.064(1) -0.0002(9) 0.005(1) 0.013(1)
N(1) 0.025(1) 0.031(1) 0.045(2) -0.0014(8) 0.002(1) -0.004(1)
C(1) 0.032(1) 0.036(1) 0.039(2) -0.003(1) 0.002(1) -0.000(1)
C(2) 0.035(1) 0.046(1) 0.046(2) -0.010(1) 0.008(1) -0.005(2)
C(3) 0.033(1) 0.056(2) 0.021(2) -0.004(1) 0.003(1) -0.001(1)
C(4) 0.025(1) 0.044(1) 0.035(2) 0.000(1) 0.002(1) 0.001(1)
C(5) 0.023(1) 0.037(1) 0.051(2) 0.000(1) 0.001(1) -0.004(2)
C(6) 0.087(2) 0.048(2) 0.080(3) 0.001(2) 0.006(2) -0.021(2)
C(7) 0.028(1) 0.038(1) 0.036(2) 0.002(1) 0.007(1) 0.003(1)
C(8) 0.041(1) 0.036(1) 0.043(2) 0.003(1) -0.000(1) 0.002(1)
C(9) 0.046(2) 0.050(2) 0.043(2) -0.003(1) 0.003(2) -0.004(2)
C(10) 0.066(2) 0.041(2) 0.063(3) 0.004(2) 0.012(2) -0.013(2)
C(11) 0.076(2) 0.042(2) 0.078(3) 0.021(2) 0.006(2) 0.002(2)
C(12) 0.051(2) 0.052(2) 0.046(2) 0.013(1) -0.004(2) 0.004(2)
C(13) 0.030(1) 0.041(1) 0.037(2) -0.001(1) 0.000(1) -0.004(1)
C(14) 0.026(1) 0.030(1) 0.043(2) -0.004(1) 0.001(1) -0.000(1)
C(15) 0.031(1) 0.046(1) 0.043(2) -0.004(1) 0.001(1) -0.002(1)
C(16) 0.046(2) 0.045(2) 0.049(2) -0.003(1) -0.012(2) 0.006(2)
C(17) 0.032(1) 0.041(2) 0.076(3) 0.004(1) -0.009(2) -0.009(2)
C(18) 0.032(1) 0.042(2) 0.059(2) -0.001(1) 0.008(2) -0.008(2)
C(19) 0.032(1) 0.037(1) 0.045(2) -0.006(1) 0.003(1) -0.001(1)

loop_
_atom_type_symbol
_atom_type_description
_atom_type_scat_dispersion_real
_atom_type_scat_dispersion_imag
_atom_type_scat_source
C C 0.003 0.002
;
International Tables for Crystallography
(1992, Vol. C, Tables 4.2.6.8 and 6.1.1.4)
;
H H 0.000 0.000
;
International Tables for Crystallography
(1992, Vol. C, Table 6.1.1.4)
;
O O 0.011 0.006
;
International Tables for Crystallography
(1992, Vol. C, Tables 4.2.6.8 and 6.1.1.4)
;
N N 0.006 0.003
;
International Tables for Crystallography
(1992, Vol. C, Tables 4.2.6.8 and 6.1.1.4)
;

loop_
_geom_angle_atom_site_label_1
_geom_angle_atom_site_label_2
_geom_angle_atom_site_label_3
_geom_angle
_geom_angle_publ_flag
C(5) O(3) C(6) 116.5(2) yes
C(1) N(1) C(4) 112.6(2) yes
C(1) N(1) C(13) 124.4(2) yes
C(4) N(1) C(13) 118.9(2) yes
C(2) C(1) C(5) 113.0(2) yes
C(2) C(1) H(1) 109.8(3) no
C(2) C(1) N(1) 103.3(2) yes
C(5) C(1) H(1) 108.8(3) no
C(5) C(1) N(1) 112.5(2) yes
H(1) C(1) N(1) 109.3(2) no
C(3) C(2) H(2) 109.7(3) no
C(3) C(2) H(3) 110.9(3) no
C(3) C(2) C(1) 105.6(2) yes
H(2) C(2) H(3) 109.5(3) no
H(2) C(2) C(1) 109.8(3) no
H(3) C(2) C(1) 111.3(2) no
C(4) C(3) O(1) 124.2(2) yes
C(4) C(3) C(2) 109.7(2) yes
O(1) C(3) C(2) 125.9(2) yes
C(7) C(4) H(4) 108.9(2) no
C(7) C(4) N(1) 114.8(2) yes
C(7) C(4) C(3) 111.4(2) yes
H(4) C(4) N(1) 109.5(2) no
H(4) C(4) C(3) 108.7(2) no
N(1) C(4) C(3) 103.3(2) yes
O(2) C(5) O(3) 124.7(3) yes
O(2) C(5) C(1) 126.7(2) yes
O(3) C(5) C(1) 108.6(2) yes
H(5) C(6) H(6) 109.5(4) no
H(5) C(6) H(7) 109.5(4) no
H(5) C(6) O(3) 109.2(3) no
H(6) C(6) H(7) 109.5(4) no
H(6) C(6) O(3) 109.7(4) no
H(7) C(6) O(3) 109.5(3) no
C(8) C(7) C(12) 119.0(2) yes
C(8) C(7) C(4) 122.3(2) yes
C(12) C(7) C(4) 118.6(2) yes
C(9) C(8) H(8) 120.1(3) no
C(9) C(8) C(7) 120.8(2) yes
H(8) C(8) C(7) 119.1(3) no
C(10) C(9) H(9) 120.4(3) no
C(10) C(9) C(8) 119.9(3) yes
H(9) C(9) C(8) 119.7(3) no
C(11) C(10) H(10) 120.3(3) no
C(11) C(10) C(9) 119.8(3) yes
H(10) C(10) C(9) 119.9(4) no
C(12) C(11) H(11) 119.9(4) no
C(12) C(11) C(10) 120.5(3) yes
H(11) C(11) C(10) 119.7(4) no
H(12) C(12) C(7) 119.4(3) no
H(12) C(12) C(11) 120.7(3) no
C(7) C(12) C(11) 120.0(3) yes
C(14) C(13) O(4) 120.6(2) yes
C(14) C(13) N(1) 119.0(2) yes
O(4) C(13) N(1) 120.3(2) yes
C(15) C(14) C(19) 120.2(2) yes
C(15) C(14) C(13) 121.2(2) yes
C(19) C(14) C(13) 118.2(2) yes
C(16) C(15) H(13) 121.2(3) no
C(16) C(15) C(14) 119.7(2) yes
H(13) C(15) C(14) 119.1(3) no
C(17) C(16) H(14) 120.2(3) no
C(17) C(16) C(15) 119.6(3) yes
H(14) C(16) C(15) 120.2(3) no
C(18) C(17) H(15) 118.8(4) no
C(18) C(17) C(16) 120.8(2) yes
H(15) C(17) C(16) 120.4(4) no
C(19) C(18) H(16) 121.0(3) no
C(19) C(18) C(17) 120.2(3) yes
H(16) C(18) C(17) 118.8(3) no
H(17) C(19) C(14) 120.4(3) no
H(17) C(19) C(18) 120.1(3) no
C(14) C(19) C(18) 119.5(3) yes

loop_
_geom_bond_atom_site_label_1
_geom_bond_atom_site_label_2
_geom_bond_distance
_geom_bond_publ_flag
O(1) C(3) 1.212(3) yes
O(2) C(5) 1.194(3) yes
O(3) C(5) 1.344(3) yes
O(3) C(6) 1.461(4) yes
O(4) C(13) 1.232(3) yes
N(1) C(1) 1.472(3) yes
N(1) C(4) 1.467(3) yes
N(1) C(13) 1.371(3) yes
C(1) C(2) 1.538(3) yes
C(1) C(5) 1.518(4) yes
C(1) H(1) 0.950(3) no
C(2) C(3) 1.502(3) yes
C(2) H(2) 0.950(3) no
C(2) H(3) 0.950(4) no
C(3) C(4) 1.514(3) yes
C(4) C(7) 1.515(3) yes
C(4) H(4) 0.950(4) no
C(6) H(5) 0.950(4) no
C(6) H(6) 0.950(4) no
C(6) H(7) 0.950(4) no
C(7) C(8) 1.382(4) yes
C(7) C(12) 1.393(3) yes
C(8) C(9) 1.387(4) yes
C(8) H(8) 0.950(3) no
C(9) C(10) 1.380(4) yes
C(9) H(9) 0.950(4) no
C(10) C(11) 1.377(5) yes
C(10) H(10) 0.950(4) no
C(11) C(12) 1.390(4) yes
C(11) H(11) 0.950(4) no
C(12) H(12) 0.950(4) no
C(13) C(14) 1.496(3) yes
C(14) C(15) 1.389(4) yes
C(14) C(19) 1.389(4) yes
C(15) C(16) 1.394(3) yes
C(15) H(13) 0.950(4) no
C(16) C(17) 1.379(4) yes
C(16) H(14) 0.950(4) no
C(17) C(18) 1.373(4) yes
C(17) H(15) 0.950(3) no
C(18) C(19) 1.388(3) yes
C(18) H(16) 0.950(4) no
C(19) H(17) 0.950(4) no

loop_
_geom_contact_atom_site_label_1
_geom_contact_atom_site_label_2
_geom_contact_distance
_geom_contact_publ_flag
_geom_contact_site_symmetry_2
O(1) O(1) 3.114(3) yes 66504
O(1) O(2) 3.224(2) yes 66504
O(1) N(1) 3.508(2) yes 55501
O(1) C(1) 3.597(3) yes 55501
O(1) C(2) 2.421(3) yes 55501
O(1) C(2) 3.372(3) yes 66504
O(1) C(3) 2.885(3) yes 66504
O(1) C(4) 2.414(3) yes 55501
O(1) C(4) 3.237(3) yes 66504
O(1) C(5) 3.303(3) yes 66504
O(1) C(7) 2.956(3) yes 55501
O(1) C(12) 3.277(3) yes 55501
O(1) H(2) 2.673(3) no 55501
O(1) H(2) 3.069(3) no 66504
O(1) H(3) 2.756(3) no 55501
O(1) H(4) 2.730(3) no 55501
O(1) H(4) 2.712(3) no 66504
O(1) H(12) 3.175(3) no 55501
O(2) O(3) 2.249(2) yes 55501
O(2) N(1) 2.824(3) yes 55501
O(2) C(1) 2.428(3) yes 55501
O(2) C(2) 3.503(3) yes 55501
O(2) C(4) 3.574(3) yes 55501
O(2) C(6) 2.695(3) yes 55501
O(2) C(13) 3.029(3) yes 55501
O(2) C(14) 3.351(3) yes 55501
O(2) H(1) 2.998(3) no 55501
O(2) H(2) 3.501(3) no 55501
O(2) H(4) 3.353(3) no 55501
O(2) H(5) 2.695(3) no 55501
O(2) H(7) 2.627(3) no 55501
O(2) H(17) 3.444(3) no 55501
O(3) O(2) 2.249(2) yes 55501
O(3) C(1) 2.327(3) yes 55501
O(3) C(2) 2.913(3) yes 55501
O(3) H(1) 2.517(3) no 55501
O(3) H(2) 2.545(3) no 55501
O(3) H(3) 3.459(3) no 55501
O(3) H(5) 1.988(4) no 55501
O(3) H(6) 1.993(3) no 55501
O(3) H(7) 1.991(4) no 55501
O(4) N(1) 2.259(2) yes 55501
O(4) C(1) 3.596(3) yes 55501
O(4) C(4) 2.711(3) yes 55501
O(4) C(7) 2.960(3) yes 55501
O(4) C(8) 3.315(3) yes 55501
O(4) C(14) 2.373(3) yes 55501
O(4) C(15) 3.483(3) yes 55501
O(4) C(19) 2.923(3) yes 55501
O(4) H(4) 2.673(3) no 55501
O(4) H(6) 3.068(3) no 65502
O(4) H(8) 3.287(3) no 55501
O(4) H(17) 2.765(3) no 55501
N(1) O(1) 3.508(2) yes 55501
N(1) O(2) 2.824(3) yes 55501
N(1) O(4) 2.259(2) yes 55501
N(1) C(2) 2.360(3) yes 55501
N(1) C(3) 2.338(3) yes 55501
N(1) C(5) 2.486(3) yes 55501
N(1) C(7) 2.513(3) yes 55501
N(1) C(8) 2.936(3) yes 55501
N(1) C(14) 2.472(3) yes 55501
N(1) C(15) 3.049(3) yes 55501
N(1) H(1) 1.999(3) no 55501
N(1) H(2) 3.101(3) no 55501
N(1) H(3) 2.860(3) no 55501
N(1) H(4) 1.996(3) no 55501
N(1) H(8) 2.619(3) no 55501
N(1) H(13) 2.830(3) no 55501
C(1) O(1) 3.597(3) yes 55501
C(1) O(2) 2.428(3) yes 55501
C(1) O(3) 2.327(3) yes 55501
C(1) O(4) 3.596(3) yes 55501
C(1) C(3) 2.421(3) yes 55501
C(1) C(4) 2.445(3) yes 55501
C(1) C(13) 2.515(3) yes 55501
C(1) C(14) 2.996(3) yes 55501
C(1) C(15) 3.245(3) yes 55501
C(1) H(2) 2.064(3) no 55501
C(1) H(3) 2.080(3) no 55501
C(1) H(4) 2.921(3) no 55501
C(1) H(8) 3.597(4) no 55501
C(1) H(13) 2.978(3) no 55501
C(2) O(1) 2.421(3) yes 55501
C(2) O(1) 3.281(3) yes 66504
C(2) O(2) 3.503(3) yes 55501
C(2) O(3) 2.913(3) yes 55501
C(2) N(1) 2.360(3) yes 55501
C(2) C(4) 2.467(3) yes 55501
C(2) C(5) 2.549(4) yes 55501
C(2) H(1) 2.064(3) no 55501
C(2) H(4) 3.041(3) no 55501
C(2) H(4) 3.573(3) no 66504
C(2) H(12) 3.567(4) no 66504
C(3) O(1) 3.158(3) yes 66504
C(3) N(1) 2.338(3) yes 55501
C(3) C(1) 2.421(3) yes 55501
C(3) C(3) 3.385(4) yes 66504
C(3) C(5) 3.352(3) yes 55501
C(3) C(7) 2.503(3) yes 55501
C(3) C(8) 3.343(3) yes 55501
C(3) C(12) 3.278(3) yes 55501
C(3) H(1) 3.150(3) no 55501
C(3) H(2) 2.030(3) no 55501
C(3) H(3) 2.044(3) no 55501
C(3) H(4) 2.030(3) no 55501
C(3) H(4) 3.420(3) no 66504
C(3) H(8) 3.398(4) no 55501
C(3) H(12) 3.307(4) no 55501
C(4) O(1) 2.414(3) yes 55501
C(4) O(2) 3.574(3) yes 55501
C(4) O(4) 2.711(3) yes 55501
C(4) C(1) 2.445(3) yes 55501
C(4) C(2) 2.467(3) yes 55501
C(4) C(5) 3.342(3) yes 55501
C(4) C(8) 2.538(4) yes 55501
C(4) C(12) 2.501(3) yes 55501
C(4) C(13) 2.445(3) yes 55501
C(4) H(1) 3.171(3) no 55501
C(4) H(2) 3.150(3) no 55501
C(4) H(3) 3.029(3) no 55501
C(4) H(8) 2.692(4) no 55501
C(4) H(12) 2.633(3) no 55501
C(5) N(1) 2.486(3) yes 55501
C(5) C(2) 2.549(4) yes 55501
C(5) C(3) 3.352(3) yes 55501
C(5) C(4) 3.342(3) yes 55501
C(5) C(6) 2.386(4) yes 55501
C(5) C(13) 3.099(3) yes 55501
C(5) C(14) 3.367(3) yes 55501
C(5) H(1) 2.033(4) no 55501
C(5) H(2) 2.528(3) no 55501
C(5) H(3) 3.275(4) no 55501
C(5) H(4) 3.412(3) no 55501
C(5) H(5) 2.626(4) no 55501
C(5) H(6) 3.173(4) no 55501
C(5) H(7) 2.595(4) no 55501
C(6) O(2) 2.695(3) yes 55501
C(6) C(5) 2.386(4) yes 55501
C(7) O(1) 2.956(3) yes 55501
C(7) O(4) 2.960(3) yes 55501
C(7) N(1) 2.513(3) yes 55501
C(7) C(3) 2.503(3) yes 55501
C(7) C(9) 2.408(4) yes 55501
C(7) C(10) 2.784(4) yes 55501
C(7) C(11) 2.410(4) yes 55501
C(7) C(13) 3.080(3) yes 55501
C(7) H(2) 3.435(3) no 66504
C(7) H(4) 2.032(4) no 55501
C(7) H(5) 3.542(4) no 65502
C(7) H(8) 2.022(4) no 55501
C(7) H(9) 3.260(4) no 55501
C(7) H(11) 3.267(4) no 55501
C(7) H(12) 2.035(4) no 55501
C(8) O(1) 3.539(3) yes 66504
C(8) O(4) 3.315(3) yes 55501
C(8) N(1) 2.936(3) yes 55501
C(8) C(3) 3.343(3) yes 55501
C(8) C(4) 2.538(4) yes 55501
C(8) C(10) 2.396(4) yes 55501
C(8) C(11) 2.757(4) yes 55501
C(8) C(12) 2.391(4) yes 55501
C(8) C(13) 3.307(4) yes 55501
C(8) H(2) 3.566(3) no 66504
C(8) H(4) 3.251(4) no 55501
C(8) H(9) 2.033(4) no 55501
C(8) H(10) 3.253(4) no 55501
C(8) H(12) 3.247(4) no 55501
C(9) C(7) 2.408(4) yes 55501
C(9) C(11) 2.386(4) yes 55501
C(9) C(12) 2.768(4) yes 55501
C(9) H(2) 3.588(3) no 66504
C(9) H(8) 2.037(3) no 55501
C(9) H(10) 2.029(4) no 55501
C(9) H(11) 3.242(4) no 55501
C(10) O(3) 3.403(3) yes 65502
C(10) C(7) 2.784(4) yes 55501
C(10) C(8) 2.396(4) yes 55501
C(10) C(12) 2.402(4) yes 55501
C(10) H(1) 3.581(3) no 65502
C(10) H(2) 3.434(3) no 66504
C(10) H(5) 3.249(5) no 65502
C(10) H(8) 3.254(4) no 55501
C(10) H(9) 2.033(4) no 55501
C(10) H(11) 2.023(5) no 55501
C(10) H(12) 3.261(4) no 55501
C(11) C(7) 2.410(4) yes 55501
C(11) C(8) 2.757(4) yes 55501
C(11) C(9) 2.386(4) yes 55501
C(11) H(2) 3.286(4) no 66504
C(11) H(5) 2.907(4) no 65502
C(11) H(9) 3.245(4) no 55501
C(11) H(10) 2.029(5) no 55501
C(11) H(12) 2.045(5) no 55501
C(12) O(1) 3.277(3) yes 55501
C(12) C(3) 3.278(3) yes 55501
C(12) C(4) 2.501(3) yes 55501
C(12) C(8) 2.391(4) yes 55501
C(12) C(9) 2.768(4) yes 55501
C(12) C(10) 2.402(4) yes 55501
C(12) H(2) 3.281(4) no 66504
C(12) H(4) 2.581(4) no 55501
C(12) H(5) 3.074(4) no 65502
C(12) H(8) 3.247(4) no 55501
C(12) H(10) 3.260(4) no 55501
C(12) H(11) 2.037(4) no 55501
C(13) O(2) 3.029(3) yes 55501
C(13) C(1) 2.515(3) yes 55501
C(13) C(4) 2.445(3) yes 55501
C(13) C(5) 3.099(3) yes 55501
C(13) C(7) 3.080(3) yes 55501
C(13) C(8) 3.307(4) yes 55501
C(13) C(15) 2.514(3) yes 55501
C(13) C(19) 2.476(3) yes 55501
C(13) H(1) 2.773(3) no 55501
C(13) H(4) 2.673(3) no 55501
C(13) H(8) 2.979(4) no 55501
C(13) H(13) 2.667(4) no 55501
C(13) H(17) 2.627(3) no 55501
C(14) O(2) 3.351(3) yes 55501
C(14) O(4) 2.373(3) yes 55501
C(14) N(1) 2.472(3) yes 55501
C(14) C(1) 2.996(3) yes 55501
C(14) C(5) 3.367(3) yes 55501
C(14) C(16) 2.407(4) yes 55501
C(14) C(17) 2.763(3) yes 55501
C(14) C(18) 2.399(3) yes 55501
C(14) H(1) 2.820(3) no 55501
C(14) H(13) 2.029(4) no 55501
C(14) H(14) 3.266(4) no 55501
C(14) H(16) 3.264(4) no 55501
C(14) H(17) 2.041(4) no 55501
C(15) O(4) 3.483(3) yes 55501
C(15) N(1) 3.049(3) yes 55501
C(15) C(1) 3.245(3) yes 55501
C(15) C(13) 2.514(3) yes 55501
C(15) C(17) 2.396(3) yes 55501
C(15) C(18) 2.771(4) yes 55501
C(15) C(19) 2.408(4) yes 55501
C(15) H(1) 2.676(3) no 55501
C(15) H(14) 2.044(4) no 55501
C(15) H(15) 3.258(3) no 55501
C(15) H(17) 3.267(4) no 55501
C(16) C(14) 2.407(4) yes 55501
C(16) C(18) 2.393(4) yes 55501
C(16) C(19) 2.778(4) yes 55501
C(16) H(13) 2.054(3) no 55501
C(16) H(15) 2.031(4) no 55501
C(16) H(16) 3.241(4) no 55501
C(17) C(14) 2.763(3) yes 55501
C(17) C(15) 2.396(3) yes 55501
C(17) C(19) 2.394(4) yes 55501
C(17) H(6) 3.510(5) no 55503
C(17) H(13) 3.261(4) no 55501
C(17) H(14) 2.030(4) no 55501
C(17) H(16) 2.011(4) no 55501
C(17) H(17) 3.250(4) no 55501
C(18) C(14) 2.399(3) yes 55501
C(18) C(15) 2.771(4) yes 55501
C(18) C(16) 2.393(4) yes 55501
C(18) H(6) 3.194(4) no 55503
C(18) H(14) 3.249(4) no 55501
C(18) H(15) 2.012(4) no 55501
C(18) H(17) 2.038(4) no 55501
C(19) O(4) 2.923(3) yes 55501
C(19) C(13) 2.476(3) yes 55501
C(19) C(15) 2.408(4) yes 55501
C(19) C(16) 2.778(4) yes 55501
C(19) C(17) 2.394(4) yes 55501
C(19) H(13) 3.259(4) no 55501
C(19) H(15) 3.245(4) no 55501
C(19) H(16) 2.046(3) no 55501
H(1) O(2) 2.998(3) no 55501
H(1) O(3) 2.517(3) no 55501
H(1) N(1) 1.999(3) no 55501
H(1) C(2) 2.064(3) no 55501
H(1) C(3) 3.150(3) no 55501
H(1) C(4) 3.171(3) no 55501
H(1) C(5) 2.033(4) no 55501
H(1) C(13) 2.773(3) no 55501
H(1) C(14) 2.820(3) no 55501
H(1) C(15) 2.676(3) no 55501
H(2) O(1) 2.673(3) no 55501
H(2) O(2) 3.501(3) no 55501
H(2) O(3) 2.545(3) no 55501
H(2) N(1) 3.101(3) no 55501
H(2) C(1) 2.064(3) no 55501
H(2) C(3) 2.030(3) no 55501
H(2) C(4) 3.150(3) no 55501
H(2) C(5) 2.528(3) no 55501
H(3) O(1) 2.756(3) no 55501
H(3) O(1) 2.611(3) no 66504
H(3) O(3) 3.459(3) no 55501
H(3) N(1) 2.860(3) no 55501
H(3) C(1) 2.080(3) no 55501
H(3) C(3) 2.044(3) no 55501
H(3) C(3) 3.296(3) no 66504
H(3) C(4) 3.029(3) no 55501
H(3) C(5) 3.275(4) no 55501
H(4) O(1) 2.730(3) no 55501
H(4) O(2) 3.353(3) no 55501
H(4) O(4) 2.673(3) no 55501
H(4) N(1) 1.996(3) no 55501
H(4) C(1) 2.921(3) no 55501
H(4) C(2) 3.041(3) no 55501
H(4) C(3) 2.030(3) no 55501
H(4) C(5) 3.412(3) no 55501
H(4) C(7) 2.032(4) no 55501
H(4) C(8) 3.251(4) no 55501
H(4) C(12) 2.581(4) no 55501
H(4) C(13) 2.673(3) no 55501
H(5) O(2) 2.695(3) no 55501
H(5) O(3) 1.988(4) no 55501
H(5) C(5) 2.626(4) no 55501
H(6) O(3) 1.993(3) no 55501
H(6) C(5) 3.173(4) no 55501
H(7) O(2) 2.627(3) no 55501
H(7) O(3) 1.991(4) no 55501
H(7) C(5) 2.595(4) no 55501
H(8) O(1) 3.394(3) no 66504
H(8) O(4) 3.287(3) no 55501
H(8) N(1) 2.619(3) no 55501
H(8) C(1) 3.597(4) no 55501
H(8) C(3) 3.398(4) no 55501
H(8) C(4) 2.692(4) no 55501
H(8) C(7) 2.022(4) no 55501
H(8) C(9) 2.037(3) no 55501
H(8) C(10) 3.254(4) no 55501
H(8) C(12) 3.247(4) no 55501
H(8) C(13) 2.979(4) no 55501
H(9) C(7) 3.260(4) no 55501
H(9) C(8) 2.033(4) no 55501
H(9) C(10) 2.033(4) no 55501
H(9) C(11) 3.245(4) no 55501
H(10) O(3) 3.397(3) no 65502
H(10) C(5) 3.598(4) no 65502
H(10) C(8) 3.253(4) no 55501
H(10) C(9) 2.029(4) no 55501
H(10) C(11) 2.029(5) no 55501
H(10) C(12) 3.260(4) no 55501
H(10) C(14) 3.566(3) no 65502
H(10) C(15) 2.966(4) no 65502
H(10) C(16) 2.838(4) no 65502
H(10) C(17) 3.327(4) no 65502
H(11) C(7) 3.267(4) no 55501
H(11) C(9) 3.242(4) no 55501
H(11) C(10) 2.023(5) no 55501
H(11) C(12) 2.037(4) no 55501
H(11) C(16) 3.538(5) no 65502
H(11) C(17) 3.066(4) no 65502
H(11) C(18) 2.930(4) no 65502
H(11) C(19) 3.293(4) no 65502
H(12) O(1) 3.175(3) no 55501
H(12) C(3) 3.307(4) no 55501
H(12) C(4) 2.633(3) no 55501
H(12) C(7) 2.035(4) no 55501
H(12) C(8) 3.247(4) no 55501
H(12) C(10) 3.261(4) no 55501
H(12) C(11) 2.045(5) no 55501
H(13) N(1) 2.830(3) no 55501
H(13) C(1) 2.978(3) no 55501
H(13) C(13) 2.667(4) no 55501
H(13) C(14) 2.029(4) no 55501
H(13) C(16) 2.054(3) no 55501
H(13) C(17) 3.261(4) no 55501
H(13) C(19) 3.259(4) no 55501
H(14) C(14) 3.266(4) no 55501
H(14) C(15) 2.044(4) no 55501
H(14) C(17) 2.030(4) no 55501
H(14) C(18) 3.249(4) no 55501
H(15) O(3) 3.275(3) no 55503
H(15) C(15) 3.258(3) no 55501
H(15) C(16) 2.031(4) no 55501
H(15) C(18) 2.012(4) no 55501
H(15) C(19) 3.245(4) no 55501
H(16) C(6) 3.464(4) no 55503
H(16) C(14) 3.264(4) no 55501
H(16) C(16) 3.241(4) no 55501
H(16) C(17) 2.011(4) no 55501
H(16) C(19) 2.046(3) no 55501
H(17) O(2) 3.444(3) no 55501
H(17) O(4) 2.765(3) no 55501
H(17) C(13) 2.627(3) no 55501
H(17) C(14) 2.041(4) no 55501
H(17) C(15) 3.267(4) no 55501
H(17) C(17) 3.250(4) no 55501
H(17) C(18) 2.038(4) no 55501

loop_
_geom_torsion_atom_site_label_1
_geom_torsion_atom_site_label_2
_geom_torsion_atom_site_label_3
_geom_torsion_atom_site_label_4
_geom_torsion
_geom_torsion_publ_flag
C(6) O(3) C(5) O(2) 0.7(3) yes
C(6) O(3) C(5) C(1) -177.3(2) yes
C(5) O(3) C(6) H(5) 62.8(3) no
C(5) O(3) C(6) H(6) -177.3(3) no
C(5) O(3) C(6) H(7) -57.1(4) no
C(4) N(1) C(1) C(2) -24.3(3) yes
C(4) N(1) C(1) C(5) 97.9(2) yes
C(4) N(1) C(1) H(1) -141.2(3) no
C(13) N(1) C(1) C(2) 178.8(2) yes
C(13) N(1) C(1) C(5) -59.0(3) yes
C(13) N(1) C(1) H(1) 61.9(4) no
C(1) N(1) C(4) C(3) 17.1(3) yes
C(1) N(1) C(4) C(7) 138.6(2) yes
C(1) N(1) C(4) H(4) -98.6(3) no
C(13) N(1) C(4) C(3) 175.4(2) yes
C(13) N(1) C(4) C(7) -63.1(3) yes
C(13) N(1) C(4) H(4) 59.7(3) no
C(1) N(1) C(13) O(4) 155.1(2) yes
C(1) N(1) C(13) C(14) -28.7(4) yes
C(4) N(1) C(13) O(4) -0.4(4) yes
C(4) N(1) C(13) C(14) 175.8(2) yes
N(1) C(1) C(2) C(3) 21.0(3) yes
N(1) C(1) C(2) H(2) 139.2(3) no
N(1) C(1) C(2) H(3) -99.5(3) no
C(5) C(1) C(2) C(3) -100.8(2) yes
C(5) C(1) C(2) H(2) 17.4(3) no
C(5) C(1) C(2) H(3) 138.7(3) no
H(1) C(1) C(2) C(3) 137.5(3) no
H(1) C(1) C(2) H(2) -104.3(3) no
H(1) C(1) C(2) H(3) 17.1(4) no
N(1) C(1) C(5) O(2) 2.6(3) yes
N(1) C(1) C(5) O(3) -179.5(2) yes
C(2) C(1) C(5) O(2) 119.1(3) yes
C(2) C(1) C(5) O(3) -63.0(2) yes
H(1) C(1) C(5) O(2) -118.7(3) no
H(1) C(1) C(5) O(3) 59.3(3) no
C(1) C(2) C(3) O(1) 172.1(3) yes
C(1) C(2) C(3) C(4) -11.8(3) yes
H(2) C(2) C(3) O(1) 53.8(4) no
H(2) C(2) C(3) C(4) -130.1(3) no
H(3) C(2) C(3) O(1) -67.3(4) no
H(3) C(2) C(3) C(4) 108.9(3) no
O(1) C(3) C(4) N(1) 173.8(3) yes
O(1) C(3) C(4) C(7) 50.0(4) yes
O(1) C(3) C(4) H(4) -70.0(4) no
C(2) C(3) C(4) N(1) -2.4(3) yes
C(2) C(3) C(4) C(7) -126.2(2) yes
C(2) C(3) C(4) H(4) 113.8(3) no
N(1) C(4) C(7) C(8) -27.9(3) yes
N(1) C(4) C(7) C(12) 156.6(2) yes
C(3) C(4) C(7) C(8) 89.1(3) yes
C(3) C(4) C(7) C(12) -86.4(3) yes
H(4) C(4) C(7) C(8) -151.0(3) no
H(4) C(4) C(7) C(12) 33.5(3) no
C(4) C(7) C(8) C(9) -176.8(2) yes
C(4) C(7) C(8) H(8) 2.6(4) no
C(12) C(7) C(8) C(9) -1.3(4) yes
C(12) C(7) C(8) H(8) 178.1(3) no
C(4) C(7) C(12) C(11) 176.2(2) yes
C(4) C(7) C(12) H(12) -5.1(4) no
C(8) C(7) C(12) C(11) 0.5(4) yes
C(8) C(7) C(12) H(12) 179.3(3) no
C(7) C(8) C(9) C(10) 2.1(4) yes
C(7) C(8) C(9) H(9) -176.7(3) no
H(8) C(8) C(9) C(10) -177.3(3) no
H(8) C(8) C(9) H(9) 3.9(5) no
C(8) C(9) C(10) C(11) -2.1(4) yes
C(8) C(9) C(10) H(10) 176.8(3) no
H(9) C(9) C(10) C(11) 176.8(3) no
H(9) C(9) C(10) H(10) -4.3(5) no
C(9) C(10) C(11) C(12) 1.3(5) yes
C(9) C(10) C(11) H(11) -178.4(4) no
H(10) C(10) C(11) C(12) -177.6(3) no
H(10) C(10) C(11) H(11) 2.7(6) no
C(10) C(11) C(12) C(7) -0.5(4) yes
C(10) C(11) C(12) H(12) -179.2(3) no
H(11) C(11) C(12) C(7) 179.2(4) no
H(11) C(11) C(12) H(12) 0.4(6) no
O(4) C(13) C(14) C(15) 126.8(3) yes
O(4) C(13) C(14) C(19) -45.9(4) yes
N(1) C(13) C(14) C(15) -49.4(3) yes
N(1) C(13) C(14) C(19) 137.9(3) yes
C(13) C(14) C(15) C(16) -172.6(2) yes
C(13) C(14) C(15) H(13) 6.7(4) no
C(19) C(14) C(15) C(16) -0.0(4) yes
C(19) C(14) C(15) H(13) 179.3(3) no
C(13) C(14) C(19) C(18) 173.8(2) yes
C(13) C(14) C(19) H(17) -6.7(4) no
C(15) C(14) C(19) C(18) 1.0(4) yes
C(15) C(14) C(19) H(17) -179.5(3) no
C(14) C(15) C(16) C(17) -1.1(4) yes
C(14) C(15) C(16) H(14) 178.9(3) no
H(13) C(15) C(16) C(17) 179.6(3) no
H(13) C(15) C(16) H(14) -0.4(5) no
C(15) C(16) C(17) C(18) 1.3(4) yes
C(15) C(16) C(17) H(15) -177.9(3) no
H(14) C(16) C(17) C(18) -178.7(3) no
H(14) C(16) C(17) H(15) 2.1(5) no
C(16) C(17) C(18) C(19) -0.3(4) yes
C(16) C(17) C(18) H(16) 178.5(3) no
H(15) C(17) C(18) C(19) 179.0(3) no
H(15) C(17) C(18) H(16) -2.3(5) no
C(17) C(18) C(19) C(14) -0.9(4) yes
C(17) C(18) C(19) H(17) 179.6(3) no
H(16) C(18) C(19) C(14) -179.7(3) no
H(16) C(18) C(19) H(17) 0.8(5) no
